data_7004662
loop_
_publ_author_name
'Mishra, Shashank'
'Jeanneau, Erwann'
'Daniele, St\'ephane'
'Ledoux, Gilles'

_publ_section_title
;
 Reactions of metal iodides as a simple route to heterometallics:
 synthesis, structural transformations, thermal and luminescent
 properties of novel hybrid iodoargentate derivatives templated by
 [YL8]3+ or [YL7]3+ cations (L = DMF or DMSO)
;
_journal_issue 44
_journal_name_full 'Dalton Transactions'
_journal_page_first 6296
_journal_page_last 6304
_journal_paper_doi 10.1039/B809964B
_journal_year 2008
_chemical_formula_moiety 'C24 H56 N8 O8 Y, Ag3 I6'
_chemical_formula_sum 'C24 H56 Ag3 I6 N8 O8 Y'
_chemical_formula_weight 1758.69
_space_group_IT_number 15
_symmetry_cell_setting monoclinic
_symmetry_space_group_name_Hall '-C 2yc'
_symmetry_space_group_name_H-M 'C 1 2/c 1'
_atom_sites_solution_hydrogens geom
_atom_sites_solution_primary direct
_audit_creation_date 07-12-20
_audit_creation_method CRYSTALS_ver_12.85
_cell_angle_alpha 90
_cell_angle_beta 94.8741(9)
_cell_angle_gamma 90
_cell_formula_units_Z 8
_cell_length_a 17.8061(3)
_cell_length_b 19.6214(4)
_cell_length_c 28.8254(5)
_cell_measurement_reflns_used 52928
_cell_measurement_temperature 150
_cell_measurement_theta_max 27.878
_cell_measurement_theta_min 0.407
_cell_volume 10034.6(3)
_computing_cell_refinement 'DENZO/SCALEPACK (Otwinowski & Minor, 1997)'
_computing_data_collection 'COLLECT (Nonius, 1997-2001).'
_computing_data_reduction 'DENZO/SCALEPACK (Otwinowski & Minor, 1997)'
_computing_molecular_graphics 'CAMERON (Watkin et al., 1996)'
_computing_publication_material 'CRYSTALS (Betteridge et al., 2003)'
_computing_structure_refinement 'CRYSTALS (Betteridge et al., 2003)'
_computing_structure_solution 'SIR97 (Altomare et al., 1999)'
_diffrn_ambient_temperature 150
_diffrn_measured_fraction_theta_full 0.996
_diffrn_measured_fraction_theta_max 0.995
_diffrn_measurement_device 'Nonius KappaCCD'
_diffrn_measurement_device_type Area
_diffrn_measurement_method '\f & \w scans'
_diffrn_radiation_monochromator graphite
_diffrn_radiation_type 'Mo K\a'
_diffrn_radiation_wavelength 0.71069
_diffrn_reflns_av_R_equivalents 0.096
_diffrn_reflns_limit_h_max 23
_diffrn_reflns_limit_h_min -23
_diffrn_reflns_limit_k_max 25
_diffrn_reflns_limit_k_min -25
_diffrn_reflns_limit_l_max 37
_diffrn_reflns_limit_l_min -37
_diffrn_reflns_number 46294
_diffrn_reflns_theta_full 27.301
_diffrn_reflns_theta_max 27.858
_diffrn_reflns_theta_min 1.418
_diffrn_standards_number 0
_exptl_absorpt_coefficient_mu 6.034
_exptl_absorpt_correction_T_max 0.16
_exptl_absorpt_correction_T_min 0.08
_exptl_absorpt_correction_type analytical
_exptl_absorpt_process_details
;
Analytical Absorption (De Meulenaer & Tompa, 1965)
;
_exptl_crystal_colour colorless
_exptl_crystal_density_diffrn 2.328
_exptl_crystal_density_method 'not measured'
_exptl_crystal_description prism
_exptl_crystal_F_000 6544
_exptl_crystal_size_max 0.35
_exptl_crystal_size_mid 0.35
_exptl_crystal_size_min 0.31
_refine_diff_density_max 3.91
_refine_diff_density_min -3.29
_refine_ls_extinction_method None
_refine_ls_goodness_of_fit_ref 1.1075
_refine_ls_hydrogen_treatment constr
_refine_ls_matrix_type full
_refine_ls_number_parameters 451
_refine_ls_number_reflns 7782
_refine_ls_number_restraints 12
_refine_ls_R_factor_all 0.0649
_refine_ls_R_factor_gt 0.0475
_refine_ls_shift/su_max 0.001601
_refine_ls_structure_factor_coef F
_refine_ls_weighting_details
;
Method, part 1, Chebychev polynomial, (Watkin, 1994, Prince, 1982)
[weight] = 1.0/[A~0~*T~0~(x)+A~1~*T~1~(x) ... +A~n-1~]*T~n-1~(x)]
where A~i~ are the Chebychev coefficients listed below and x= Fcalc/Fmax
Method = Robust Weighting (Prince, 1982)
W = [weight] * [1-(deltaF/6*sigmaF)^2^]^2^
A~i~ are:
1.30 0.719E-02 0.785 -0.155
;
_refine_ls_weighting_scheme calc
_refine_ls_wR_factor_all 0.0631
_refine_ls_wR_factor_gt 0.0546
_refine_ls_wR_factor_ref 0.0524
_reflns_limit_h_max 23
_reflns_limit_h_min -23
_reflns_limit_k_max 25
_reflns_limit_k_min 0
_reflns_limit_l_max 37
_reflns_limit_l_min 0
_reflns_number_gt 8590
_reflns_number_total 11901
_reflns_threshold_expression I>2.0\s(I)
_oxford_diffrn_Wilson_B_factor 0.00
_oxford_diffrn_Wilson_scale 0.00
_oxford_refine_ls_r_factor_ref 0.0446
_oxford_refine_ls_scale 0.08750(11)
_oxford_reflns_number_all 11858
_oxford_reflns_threshold_expression_ref I>3.0\s(I)
_oxford_structure_analysis_title 'scale in C 2/c'
_cod_data_source_file B809964B.txt
_cod_data_source_block complex_1
_cod_depositor_comments
;
The following automatic conversions were performed:
'_symmetry_cell_setting' value 'Monoclinic' changed to 'monoclinic'
according to '/home/saulius/struct/CIF-dictionaries/cif_core.dic'
dictionary named 'cif_core.dic' version 2.4.1 from 2010-06-29.

Automatic conversion script
Id: cif_fix_enum 1527 2010-12-29 10:47:43Z saulius 
;
_cod_original_sg_symbol_H-M 'C 1 2/c 1 '
_cod_database_code 7004662

loop_
_symmetry_equiv_pos_as_xyz
x,y,z
-x,-y,-z
x+1/2,y+1/2,z
-x+1/2,-y+1/2,-z
-x,y,-z+1/2
x,-y,z+1/2
-x+1/2,y+1/2,-z+1/2
x+1/2,-y+1/2,z+1/2

loop_
_atom_site_label
_atom_site_type_symbol
_atom_site_fract_x
_atom_site_fract_y
_atom_site_fract_z
_atom_site_U_iso_or_equiv
_atom_site_occupancy
_atom_site_adp_type
_atom_site_refinement_flags_posn
_atom_site_refinement_flags_adp
_atom_site_refinement_flags_occupancy
_atom_site_disorder_assembly
_atom_site_disorder_group
_oxford_atom_site_special_shape
_atom_site_attached_hydrogens
C1 C 0.8919(4) 0.1509(4) 0.3687(3) 0.0390 1.0000 Uani . . . . . . .
C2 C 0.9430(6) 0.2231(5) 0.3103(3) 0.0563 1.0000 Uani . U . . . . .
C3 C 0.9641(8) 0.1003(6) 0.3117(5) 0.0877 1.0000 Uani . U . . . . .
C4 C 0.6672(4) 0.1525(4) 0.3546(3) 0.0400 1.0000 Uani . . . . . . .
C5 C 0.5753(5) 0.2165(5) 0.3062(3) 0.0547 1.0000 Uani . . . . . . .
C6 C 0.7127(5) 0.2364(6) 0.3035(4) 0.0668 1.0000 Uani . . . . . . .
C7 C 0.7006(4) -0.0286(4) 0.3057(2) 0.0393 1.0000 Uani . . . . . . .
C8 C 0.5702(6) -0.0557(8) 0.3062(4) 0.0787 1.0000 Uani . U . . . . .
C9 C 0.6433(6) -0.0976(5) 0.2430(3) 0.0580 1.0000 Uani . U . . . . .
C10 C 0.8459(4) -0.0943(4) 0.3540(3) 0.0375 1.0000 Uani . . . . . . .
C11 C 0.9676(4) -0.0876(4) 0.3237(3) 0.0450 1.0000 Uani . . . . . . .
C12 C 0.8788(5) -0.1785(4) 0.2974(3) 0.0449 1.0000 Uani . . . . . . .
C13 C 0.8009(4) 0.1248(4) 0.5104(3) 0.0437 1.0000 Uani . . . . . . .
C14 C 0.8494(6) 0.1750(6) 0.5833(3) 0.0600 1.0000 Uani . . . . . . .
C15 C 0.8516(6) 0.2395(5) 0.5084(4) 0.0599 1.0000 Uani . . . . . . .
C16 C 0.6134(4) 0.0675(4) 0.4629(3) 0.0367 1.0000 Uani . . . . . . .
C17 C 0.4957(5) 0.0938(4) 0.4944(3) 0.0457 1.0000 Uani . . . . . . .
C18 C 0.4985(5) 0.0501(5) 0.4141(3) 0.0549 1.0000 Uani . . . . . . .
C19 C 0.6703(4) -0.0993(4) 0.4228(3) 0.0390 1.0000 Uani . . . . . . .
C20 C 0.5760(4) -0.1890(4) 0.4228(3) 0.0447 1.0000 Uani . . . . . . .
C21 C 0.7064(5) -0.2067(4) 0.4581(3) 0.0472 1.0000 Uani . . . . . . .
C22 C 0.8842(4) -0.0529(4) 0.4877(2) 0.0341 1.0000 Uani . . . . . . .
C23 C 0.9482(6) -0.1296(5) 0.5427(3) 0.0661 1.0000 Uani . . . . . . .
C24 C 0.9483(4) -0.0054(4) 0.5578(3) 0.0436 1.0000 Uani . . . . . . .
N1 N 0.9285(4) 0.1583(3) 0.3318(2) 0.0461 1.0000 Uani . . . . . . .
N2 N 0.6520(3) 0.2001(3) 0.3231(2) 0.0364 1.0000 Uani . . . . . . .
N3 N 0.6412(4) -0.0599(4) 0.2862(2) 0.0405 1.0000 Uani . . . . . . .
N4 N 0.8935(3) -0.1185(3) 0.3262(2) 0.0331 1.0000 Uani . . . . . . .
N5 N 0.8329(4) 0.1767(4) 0.5326(2) 0.0438 1.0000 Uani . . . . . . .
N6 N 0.5400(3) 0.0691(3) 0.4577(2) 0.0378 1.0000 Uani . . . . . . .
N7 N 0.6513(3) -0.1620(3) 0.4341(2) 0.0368 1.0000 Uani . . . . . . .
N8 N 0.9282(3) -0.0618(3) 0.5262(2) 0.0381 1.0000 Uani . . . . . . .
O1 O 0.8785(3) 0.0963(3) 0.3876(2) 0.0448 1.0000 Uani . . . . . . .
O2 O 0.7308(3) 0.1351(3) 0.37046(18) 0.0399 1.0000 Uani . . . . . . .
O3 O 0.7046(3) 0.0028(3) 0.34286(17) 0.0462 1.0000 Uani . . . . . . .
O4 O 0.8566(3) -0.0417(3) 0.37776(18) 0.0415 1.0000 Uani . . . . . . .
O5 O 0.7829(4) 0.1232(3) 0.46810(19) 0.0525 1.0000 Uani . . . . . . .
O6 O 0.6531(3) 0.0477(3) 0.43226(19) 0.0441 1.0000 Uani . . . . . . .
O7 O 0.7337(3) -0.0739(3) 0.42975(17) 0.0358 1.0000 Uani . . . . . . .
O8 O 0.8607(3) 0.0039(3) 0.47313(16) 0.0358 1.0000 Uani . . . . . . .
Ag1 Ag 0.67246(4) -0.17397(4) 0.62313(2) 0.0523 1.0000 Uani . . . . . . .
Ag2 Ag 0.77861(5) -0.09728(4) 0.68255(4) 0.0792 1.0000 Uani . . . . . . .
Ag3 Ag 0.70958(6) 0.01663(5) 0.63457(3) 0.0797 1.0000 Uani . . . . . . .
I1 I 0.56965(3) -0.26006(3) 0.578440(18) 0.0437 1.0000 Uani . . . . . . .
I2 I 0.81799(3) -0.23074(3) 0.676573(18) 0.0451 1.0000 Uani . . . . . . .
I3 I 0.84569(3) 0.02620(3) 0.698494(19) 0.0464 1.0000 Uani . . . . . . .
I4 I 0.63900(3) 0.13458(3) 0.607740(18) 0.0477 1.0000 Uani . . . . . . .
I5 I 0.62055(3) -0.09039(3) 0.700104(18) 0.0454 1.0000 Uani . . . . . . .
I6 I 0.73206(3) -0.07547(3) 0.562838(17) 0.0447 1.0000 Uani . . . . . . .
Y1 Y 0.77607(3) 0.03661(3) 0.41114(2) 0.0292 1.0000 Uani . . . . . . .
H11 H 0.8741 0.1907 0.3818 0.0433 1.0000 Uiso R . . . . . .
H21 H 0.9966 0.2284 0.3090 0.0831 1.0000 Uiso R . . . . . .
H22 H 0.9241 0.2597 0.3280 0.0830 1.0000 Uiso R . . . . . .
H23 H 0.9190 0.2238 0.2794 0.0830 1.0000 Uiso R . . . . . .
H31 H 1.0061 0.1157 0.2956 0.1391 1.0000 Uiso R . . . . . .
H32 H 0.9815 0.0688 0.3359 0.1391 1.0000 Uiso R . . . . . .
H33 H 0.9273 0.0786 0.2900 0.1389 1.0000 Uiso R . . . . . .
H41 H 0.6264 0.1297 0.3659 0.0460 1.0000 Uiso R . . . . . .
H51 H 0.5678 0.2067 0.2734 0.0790 1.0000 Uiso R . . . . . .
H52 H 0.5661 0.2638 0.3115 0.0790 1.0000 Uiso R . . . . . .
H53 H 0.5412 0.1894 0.3225 0.0789 1.0000 Uiso R . . . . . .
H61 H 0.7030 0.2844 0.3031 0.0950 1.0000 Uiso R . . . . . .
H62 H 0.7599 0.2278 0.3212 0.0950 1.0000 Uiso R . . . . . .
H63 H 0.7160 0.2208 0.2721 0.0948 1.0000 Uiso R . . . . . .
H71 H 0.7440 -0.0301 0.2897 0.0452 1.0000 Uiso R . . . . . .
H91 H 0.6102 -0.0763 0.2191 0.0879 1.0000 Uiso R . . . . . .
H92 H 0.6268 -0.1436 0.2477 0.0879 1.0000 Uiso R . . . . . .
H93 H 0.6936 -0.0981 0.2338 0.0881 1.0000 Uiso R . . . . . .
H101 H 0.8009 -0.1180 0.3560 0.0440 1.0000 Uiso R . . . . . .
H111 H 0.9715 -0.0703 0.2928 0.0651 1.0000 Uiso R . . . . . .
H112 H 1.0055 -0.1221 0.3305 0.0649 1.0000 Uiso R . . . . . .
H113 H 0.9752 -0.0513 0.3459 0.0651 1.0000 Uiso R . . . . . .
H121 H 0.9164 -0.2128 0.3053 0.0648 1.0000 Uiso R . . . . . .
H122 H 0.8298 -0.1959 0.3024 0.0650 1.0000 Uiso R . . . . . .
H123 H 0.8801 -0.1661 0.2655 0.0649 1.0000 Uiso R . . . . . .
H131 H 0.7912 0.0862 0.5275 0.0502 1.0000 Uiso R . . . . . .
H141 H 0.9019 0.1835 0.5913 0.0841 1.0000 Uiso R . . . . . .
H142 H 0.8363 0.1314 0.5951 0.0839 1.0000 Uiso R . . . . . .
H143 H 0.8203 0.2095 0.5971 0.0839 1.0000 Uiso R . . . . . .
H151 H 0.8343 0.2784 0.5248 0.0880 1.0000 Uiso R . . . . . .
H152 H 0.9050 0.2435 0.5069 0.0881 1.0000 Uiso R . . . . . .
H153 H 0.8272 0.2396 0.4773 0.0879 1.0000 Uiso R . . . . . .
H161 H 0.6371 0.0813 0.4912 0.0419 1.0000 Uiso R . . . . . .
H171 H 0.4625 0.0579 0.5026 0.0689 1.0000 Uiso R . . . . . .
H172 H 0.5282 0.1062 0.5215 0.0690 1.0000 Uiso R . . . . . .
H173 H 0.4662 0.1326 0.4834 0.0688 1.0000 Uiso R . . . . . .
H181 H 0.4628 0.0150 0.4198 0.0770 1.0000 Uiso R . . . . . .
H182 H 0.5329 0.0333 0.3929 0.0771 1.0000 Uiso R . . . . . .
H183 H 0.4720 0.0890 0.4008 0.0771 1.0000 Uiso R . . . . . .
H191 H 0.6322 -0.0723 0.4085 0.0458 1.0000 Uiso R . . . . . .
H201 H 0.5558 -0.2042 0.4510 0.0641 1.0000 Uiso R . . . . . .
H202 H 0.5438 -0.1541 0.4083 0.0638 1.0000 Uiso R . . . . . .
H203 H 0.5784 -0.2269 0.4019 0.0640 1.0000 Uiso R . . . . . .
H211 H 0.7143 -0.2452 0.4385 0.0689 1.0000 Uiso R . . . . . .
H212 H 0.6884 -0.2217 0.4867 0.0690 1.0000 Uiso R . . . . . .
H213 H 0.7533 -0.1826 0.4642 0.0689 1.0000 Uiso R . . . . . .
H221 H 0.8705 -0.0913 0.4700 0.0382 1.0000 Uiso R . . . . . .
H231 H 1.0016 -0.1322 0.5510 0.0890 1.0000 Uiso R . . . . . .
H232 H 0.9344 -0.1627 0.5187 0.0889 1.0000 Uiso R . . . . . .
H233 H 0.9219 -0.1399 0.5697 0.0890 1.0000 Uiso R . . . . . .
H241 H 0.9991 -0.0109 0.5713 0.0639 1.0000 Uiso R . . . . . .
H242 H 0.9438 0.0369 0.5411 0.0640 1.0000 Uiso R . . . . . .
H243 H 0.9148 -0.0048 0.5822 0.0639 1.0000 Uiso R . . . . . .
H81 H 0.5768 -0.0304 0.3348 0.1230 1.0000 Uiso R . . . . . .
H82 H 0.5528 -0.1010 0.3122 0.1228 1.0000 Uiso R . . . . . .
H83 H 0.5346 -0.0323 0.2847 0.1230 1.0000 Uiso R . . . . . .

loop_
_atom_site_aniso_label
_atom_site_aniso_U_11
_atom_site_aniso_U_22
_atom_site_aniso_U_33
_atom_site_aniso_U_23
_atom_site_aniso_U_13
_atom_site_aniso_U_12
C1 0.029(3) 0.045(4) 0.044(4) 0.004(3) 0.007(3) 0.006(3)
C2 0.074(6) 0.050(4) 0.048(4) 0.015(4) 0.022(4) 0.001(4)
C3 0.122(8) 0.068(6) 0.081(6) 0.008(5) 0.050(6) 0.012(6)
C4 0.038(4) 0.041(4) 0.040(4) 0.007(3) -0.003(3) -0.003(3)
C5 0.042(4) 0.066(6) 0.056(5) 0.013(4) 0.003(4) 0.012(4)
C6 0.042(4) 0.093(7) 0.064(6) 0.050(6) -0.005(4) -0.008(5)
C7 0.047(4) 0.043(4) 0.027(3) 0.003(3) -0.002(3) 0.006(3)
C8 0.052(5) 0.138(8) 0.047(5) -0.014(5) 0.007(4) -0.009(5)
C9 0.064(5) 0.078(6) 0.031(4) -0.016(4) -0.003(3) -0.005(4)
C10 0.029(3) 0.040(4) 0.044(4) -0.001(3) 0.004(3) 0.005(3)
C11 0.037(4) 0.045(4) 0.055(5) -0.006(3) 0.012(3) -0.006(3)
C12 0.059(5) 0.047(4) 0.031(4) -0.011(3) 0.012(3) 0.000(4)
C13 0.042(4) 0.043(4) 0.044(4) -0.010(3) -0.004(3) 0.010(3)
C14 0.057(5) 0.081(7) 0.040(4) -0.019(4) -0.004(4) -0.006(5)
C15 0.052(5) 0.057(5) 0.069(6) 0.004(5) 0.000(4) -0.003(4)
C16 0.033(3) 0.041(4) 0.037(4) -0.003(3) 0.007(3) 0.001(3)
C17 0.041(4) 0.060(5) 0.038(4) 0.006(3) 0.016(3) 0.012(4)
C18 0.049(5) 0.069(6) 0.046(5) -0.011(4) -0.001(4) 0.005(4)
C19 0.040(4) 0.039(4) 0.038(4) 0.003(3) 0.006(3) 0.005(3)
C20 0.039(4) 0.041(4) 0.054(5) -0.005(3) 0.005(3) -0.004(3)
C21 0.050(5) 0.042(4) 0.048(4) 0.001(3) 0.001(4) 0.001(3)
C22 0.034(3) 0.037(4) 0.031(3) 0.000(3) 0.002(3) 0.000(3)
C23 0.082(7) 0.057(6) 0.055(5) 0.006(4) -0.022(5) 0.019(5)
C24 0.039(4) 0.055(5) 0.035(4) 0.000(3) -0.004(3) -0.004(3)
N1 0.058(4) 0.042(4) 0.041(3) 0.005(3) 0.016(3) 0.006(3)
N2 0.035(3) 0.043(3) 0.031(3) 0.006(2) 0.000(2) 0.003(3)
N3 0.040(3) 0.055(4) 0.026(3) -0.005(3) 0.004(2) 0.000(3)
N4 0.031(3) 0.035(3) 0.033(3) -0.001(2) 0.004(2) -0.003(2)
N5 0.039(3) 0.050(4) 0.043(3) -0.010(3) -0.001(3) -0.002(3)
N6 0.033(3) 0.045(3) 0.035(3) -0.004(3) 0.005(2) 0.004(3)
N7 0.033(3) 0.035(3) 0.042(3) 0.006(2) 0.005(2) 0.000(2)
N8 0.038(3) 0.045(3) 0.030(3) 0.001(2) -0.001(2) 0.002(3)
O1 0.035(3) 0.045(3) 0.053(3) 0.017(2) 0.003(2) -0.005(2)
O2 0.033(2) 0.040(3) 0.046(3) 0.012(2) -0.003(2) 0.002(2)
O3 0.055(3) 0.053(3) 0.029(3) -0.007(2) -0.008(2) 0.009(3)
O4 0.040(3) 0.043(3) 0.043(3) -0.009(2) 0.009(2) 0.007(2)
O5 0.066(4) 0.047(3) 0.041(3) -0.013(2) -0.013(3) 0.018(3)
O6 0.043(3) 0.042(3) 0.050(3) 0.003(2) 0.018(2) 0.010(2)
O7 0.033(2) 0.040(3) 0.035(2) 0.005(2) 0.0043(19) -0.004(2)
O8 0.042(3) 0.037(3) 0.029(2) 0.0004(19) 0.002(2) 0.006(2)
Ag1 0.0544(4) 0.0563(4) 0.0457(3) -0.0037(3) 0.0005(3) -0.0128(3)
Ag2 0.0716(5) 0.0511(4) 0.1081(7) -0.0018(4) -0.0325(5) -0.0073(4)
Ag3 0.1032(7) 0.0675(5) 0.0621(5) -0.0176(4) -0.0299(4) 0.0336(5)
I1 0.0427(3) 0.0434(3) 0.0438(3) 0.0013(2) -0.0033(2) -0.0041(2)
I2 0.0390(2) 0.0536(3) 0.0428(3) -0.0015(2) 0.0052(2) 0.0059(2)
I3 0.0358(2) 0.0544(3) 0.0487(3) -0.0057(2) 0.0017(2) -0.0105(2)
I4 0.0488(3) 0.0509(3) 0.0426(3) 0.0003(2) -0.0010(2) 0.0053(2)
I5 0.0409(3) 0.0563(3) 0.0393(3) -0.0079(2) 0.0059(2) 0.0024(2)
I6 0.0490(3) 0.0496(3) 0.0373(2) -0.0033(2) 0.0140(2) -0.0071(2)
Y1 0.0284(3) 0.0336(3) 0.0254(3) 0.0008(2) 0.0021(2) 0.0007(2)

loop_
_atom_type_symbol
_atom_type_scat_dispersion_real
_atom_type_scat_dispersion_imag
_atom_type_scat_Cromer_Mann_a1
_atom_type_scat_Cromer_Mann_b1
_atom_type_scat_Cromer_Mann_a2
_atom_type_scat_Cromer_Mann_b2
_atom_type_scat_Cromer_Mann_a3
_atom_type_scat_Cromer_Mann_b3
_atom_type_scat_Cromer_Mann_a4
_atom_type_scat_Cromer_Mann_b4
_atom_type_scat_Cromer_Mann_c
_atom_type_scat_source
C 0.0033 0.0016 2.3100 20.8439 1.0200 10.2075 1.5886 0.5687 0.8650 51.6512 0.2156 'International Tables Vol C 4.2.6.8 and 6.1.1.4'
H 0.0000 0.0000 0.4930 10.5109 0.3229 26.1257 0.1402 3.1424 0.0408 57.7998 0.0030 'International Tables Vol C 4.2.6.8 and 6.1.1.4'
N 0.0061 0.0033 12.2126 0.0057 3.1322 9.8933 2.0125 28.9975 1.1663 0.5826 -11.5290 'International Tables Vol C 4.2.6.8 and 6.1.1.4'
O 0.0106 0.0060 3.0485 13.2771 2.2868 5.7011 1.5463 0.3239 0.8670 32.9089 0.2508 'International Tables Vol C 4.2.6.8 and 6.1.1.4'
Y -2.7962 3.5667 17.7760 1.4029 10.2946 12.8006 5.7263 0.1256 3.2659 104.3540 1.9121 'International Tables Vol C 4.2.6.8 and 6.1.1.4'
Ag -0.8971 1.1015 19.2808 0.6446 16.6885 7.4726 4.8045 24.6605 1.0463 99.8156 5.1790 'International Tables Vol C 4.2.6.8 and 6.1.1.4'
I -0.4742 1.8119 20.1472 4.3470 18.9949 0.3814 7.5138 27.7660 2.2735 66.8776 4.0712 'International Tables Vol C 4.2.6.8 and 6.1.1.4'

loop_
_geom_angle_atom_site_label_1
_geom_angle_site_symmetry_1
_geom_angle_atom_site_label_2
_geom_angle_site_symmetry_2
_geom_angle_atom_site_label_3
_geom_angle_site_symmetry_3
_geom_angle
_geom_angle_publ_flag
N1 . C1 . O1 . 125.8(7) yes
N1 . C1 . H11 . 116.7 no
O1 . C1 . H11 . 117.6 no
N1 . C2 . H21 . 109.0 no
N1 . C2 . H22 . 110.4 no
H21 . C2 . H22 . 109.6 no
N1 . C2 . H23 . 109.1 no
H21 . C2 . H23 . 109.2 no
H22 . C2 . H23 . 109.6 no
N1 . C3 . H31 . 109.3 no
N1 . C3 . H32 . 109.8 no
H31 . C3 . H32 . 109.6 no
N1 . C3 . H33 . 108.1 no
H31 . C3 . H33 . 109.9 no
H32 . C3 . H33 . 110.2 no
N2 . C4 . O2 . 125.5(7) yes
N2 . C4 . H41 . 117.3 no
O2 . C4 . H41 . 117.2 no
N2 . C5 . H51 . 109.6 no
N2 . C5 . H52 . 109.3 no
H51 . C5 . H52 . 109.8 no
N2 . C5 . H53 . 109.3 no
H51 . C5 . H53 . 109.3 no
H52 . C5 . H53 . 109.6 no
N2 . C6 . H61 . 110.4 no
N2 . C6 . H62 . 110.7 no
H61 . C6 . H62 . 109.1 no
N2 . C6 . H63 . 108.6 no
H61 . C6 . H63 . 109.1 no
H62 . C6 . H63 . 109.0 no
N3 . C7 . O3 . 126.3(8) yes
N3 . C7 . H71 . 116.5 no
O3 . C7 . H71 . 117.2 no
N3 . C8 . H81 . 109.1 no
N3 . C8 . H82 . 109.2 no
H81 . C8 . H82 . 109.8 no
N3 . C8 . H83 . 108.9 no
H81 . C8 . H83 . 109.3 no
H82 . C8 . H83 . 110.5 no
N3 . C9 . H91 . 109.6 no
N3 . C9 . H92 . 108.9 no
H91 . C9 . H92 . 109.5 no
N3 . C9 . H93 . 109.6 no
H91 . C9 . H93 . 109.7 no
H92 . C9 . H93 . 109.6 no
N4 . C10 . O4 . 124.3(7) yes
N4 . C10 . H101 . 117.5 no
O4 . C10 . H101 . 118.2 no
N4 . C11 . H111 . 109.2 no
N4 . C11 . H112 . 108.6 no
H111 . C11 . H112 . 109.3 no
N4 . C11 . H113 . 110.7 no
H111 . C11 . H113 . 109.6 no
H112 . C11 . H113 . 109.3 no
N4 . C12 . H121 . 110.1 no
N4 . C12 . H122 . 109.0 no
H121 . C12 . H122 . 109.9 no
N4 . C12 . H123 . 109.0 no
H121 . C12 . H123 . 109.5 no
H122 . C12 . H123 . 109.4 no
N5 . C13 . O5 . 124.7(8) yes
N5 . C13 . H131 . 117.8 no
O5 . C13 . H131 . 117.5 no
N5 . C14 . H141 . 110.1 no
N5 . C14 . H142 . 109.8 no
H141 . C14 . H142 . 109.4 no
N5 . C14 . H143 . 109.0 no
H141 . C14 . H143 . 109.3 no
H142 . C14 . H143 . 109.2 no
N5 . C15 . H151 . 109.8 no
N5 . C15 . H152 . 110.8 no
H151 . C15 . H152 . 108.5 no
N5 . C15 . H153 . 110.0 no
H151 . C15 . H153 . 108.6 no
H152 . C15 . H153 . 109.1 no
N6 . C16 . O6 . 123.5(7) yes
N6 . C16 . H161 . 118.1 no
O6 . C16 . H161 . 118.3 no
N6 . C17 . H171 . 108.6 no
N6 . C17 . H172 . 110.4 no
H171 . C17 . H172 . 109.0 no
N6 . C17 . H173 . 109.6 no
H171 . C17 . H173 . 109.3 no
H172 . C17 . H173 . 110.0 no
N6 . C18 . H181 . 109.5 no
N6 . C18 . H182 . 109.5 no
H181 . C18 . H182 . 109.1 no
N6 . C18 . H183 . 109.9 no
H181 . C18 . H183 . 109.2 no
H182 . C18 . H183 . 109.6 no
N7 . C19 . O7 . 125.8(7) yes
N7 . C19 . H191 . 116.6 no
O7 . C19 . H191 . 117.6 no
N7 . C20 . H201 . 109.0 no
N7 . C20 . H202 . 110.1 no
H201 . C20 . H202 . 109.5 no
N7 . C20 . H203 . 109.5 no
H201 . C20 . H203 . 109.2 no
H202 . C20 . H203 . 109.5 no
N7 . C21 . H211 . 108.9 no
N7 . C21 . H212 . 109.6 no
H211 . C21 . H212 . 109.9 no
N7 . C21 . H213 . 109.5 no
H211 . C21 . H213 . 109.1 no
H212 . C21 . H213 . 109.8 no
N8 . C22 . O8 . 124.1(7) yes
N8 . C22 . H221 . 117.7 no
O8 . C22 . H221 . 118.1 no
N8 . C23 . H231 . 110.0 no
N8 . C23 . H232 . 109.9 no
H231 . C23 . H232 . 109.1 no
N8 . C23 . H233 . 109.6 no
H231 . C23 . H233 . 109.2 no
H232 . C23 . H233 . 109.1 no
N8 . C24 . H241 . 109.8 no
N8 . C24 . H242 . 109.7 no
H241 . C24 . H242 . 109.6 no
N8 . C24 . H243 . 109.4 no
H241 . C24 . H243 . 109.2 no
H242 . C24 . H243 . 109.0 no
C2 . N1 . C3 . 114.9(7) yes
C2 . N1 . C1 . 124.5(7) yes
C3 . N1 . C1 . 120.5(8) yes
C6 . N2 . C5 . 118.2(6) yes
C6 . N2 . C4 . 120.2(6) yes
C5 . N2 . C4 . 121.6(7) yes
C9 . N3 . C8 . 117.4(7) yes
C9 . N3 . C7 . 121.9(7) yes
C8 . N3 . C7 . 120.6(7) yes
C11 . N4 . C12 . 115.5(6) yes
C11 . N4 . C10 . 121.0(6) yes
C12 . N4 . C10 . 123.4(6) yes
C15 . N5 . C14 . 117.3(7) yes
C15 . N5 . C13 . 121.8(7) yes
C14 . N5 . C13 . 120.8(8) yes
C17 . N6 . C18 . 116.5(6) yes
C17 . N6 . C16 . 121.7(6) yes
C18 . N6 . C16 . 121.8(7) yes
C20 . N7 . C21 . 117.6(6) yes
C20 . N7 . C19 . 122.3(6) yes
C21 . N7 . C19 . 120.2(6) yes
C24 . N8 . C23 . 116.8(6) yes
C24 . N8 . C22 . 121.5(6) yes
C23 . N8 . C22 . 120.9(7) yes
C1 . O1 . Y1 . 138.9(5) yes
C4 . O2 . Y1 . 132.3(5) yes
C7 . O3 . Y1 . 149.0(5) yes
C10 . O4 . Y1 . 133.9(5) yes
C13 . O5 . Y1 . 134.4(5) yes
C16 . O6 . Y1 . 145.1(5) yes
C19 . O7 . Y1 . 129.5(5) yes
C22 . O8 . Y1 . 132.9(4) yes
Ag2 . Ag1 . I1 . 170.94(4) yes
Ag2 . Ag1 . I2 . 54.00(2) yes
I1 . Ag1 . I2 . 120.62(3) yes
Ag2 . Ag1 . I5 . 59.67(3) yes
I1 . Ag1 . I5 . 117.08(3) yes
I2 . Ag1 . I5 . 97.30(2) yes
Ag2 . Ag1 . I6 . 75.45(3) yes
I1 . Ag1 . I6 . 113.53(3) yes
I2 . Ag1 . I6 . 101.92(3) yes
I5 . Ag1 . I6 . 103.64(3) yes
Ag1 . Ag2 . Ag3 . 83.48(3) yes
Ag1 . Ag2 . I2 . 67.50(3) yes
Ag3 . Ag2 . I2 . 145.76(4) yes
Ag1 . Ag2 . I3 . 145.62(4) yes
Ag3 . Ag2 . I3 . 63.21(3) yes
I2 . Ag2 . I3 . 139.07(4) yes
Ag1 . Ag2 . I5 . 61.91(2) yes
Ag3 . Ag2 . I5 . 70.36(3) yes
I2 . Ag2 . I5 . 108.34(3) yes
I3 . Ag2 . I5 . 110.30(4) yes
Ag2 . Ag3 . I3 . 56.25(2) yes
Ag2 . Ag3 . I4 . 167.57(4) yes
I3 . Ag3 . I4 . 117.63(4) yes
Ag2 . Ag3 . I5 . 55.57(3) yes
I3 . Ag3 . I5 . 95.30(3) yes
I4 . Ag3 . I5 . 118.03(4) yes
Ag2 . Ag3 . I6 . 76.68(3) yes
I3 . Ag3 . I6 . 110.12(3) yes
I4 . Ag3 . I6 . 115.57(3) yes
I5 . Ag3 . I6 . 96.73(3) yes
Ag1 . I2 . Ag2 . 58.50(2) yes
Ag3 . I3 . Ag2 . 60.54(3) yes
Ag3 . I5 . Ag1 . 74.32(2) yes
Ag3 . I5 . Ag2 . 54.07(2) yes
Ag1 . I5 . Ag2 . 58.42(2) yes
Ag1 . I6 . Ag3 . 84.48(3) yes
O7 . Y1 . O2 . 139.22(17) yes
O7 . Y1 . O4 . 73.31(18) yes
O2 . Y1 . O4 . 121.51(19) yes
O7 . Y1 . O5 . 120.0(2) yes
O2 . Y1 . O5 . 75.63(19) yes
O4 . Y1 . O5 . 139.1(2) yes
O7 . Y1 . O3 . 76.75(19) yes
O2 . Y1 . O3 . 71.21(19) yes
O4 . Y1 . O3 . 77.23(19) yes
O5 . Y1 . O3 . 141.23(19) yes
O7 . Y1 . O6 . 72.71(18) yes
O2 . Y1 . O6 . 76.43(18) yes
O4 . Y1 . O6 . 141.5(2) yes
O5 . Y1 . O6 . 75.2(2) yes
O3 . Y1 . O6 . 77.9(2) yes
O7 . Y1 . O8 . 76.81(17) yes
O2 . Y1 . O8 . 140.96(18) yes
O4 . Y1 . O8 . 75.96(18) yes
O5 . Y1 . O8 . 70.90(18) yes
O3 . Y1 . O8 . 146.64(19) yes
O7 . Y1 . O1 . 143.25(18) yes
O2 . Y1 . O1 . 71.68(18) yes
O4 . Y1 . O1 . 71.9(2) yes
O5 . Y1 . O1 . 81.1(2) yes
O3 . Y1 . O1 . 106.3(2) yes
O6 . Y1 . O8 . 112.74(19) yes
O6 . Y1 . O1 . 144.0(2) yes
O8 . Y1 . O1 . 83.67(18) yes

loop_
_geom_bond_atom_site_label_1
_geom_bond_site_symmetry_1
_geom_bond_atom_site_label_2
_geom_bond_site_symmetry_2
_geom_bond_distance
_geom_bond_publ_flag
C1 . N1 . 1.303(10) yes
C1 . O1 . 1.235(9) yes
C1 . H11 . 0.933 no
C2 . N1 . 1.448(10) yes
C2 . H21 . 0.963 no
C2 . H22 . 0.958 no
C2 . H23 . 0.957 no
C3 . N1 . 1.447(13) yes
C3 . H31 . 0.962 no
C3 . H32 . 0.963 no
C3 . H33 . 0.964 no
C4 . N2 . 1.315(9) yes
C4 . O2 . 1.232(9) yes
C4 . H41 . 0.934 no
C5 . N2 . 1.448(10) yes
C5 . H51 . 0.964 no
C5 . H52 . 0.958 no
C5 . H53 . 0.958 no
C6 . N2 . 1.449(10) yes
C6 . H61 . 0.958 no
C6 . H62 . 0.962 no
C6 . H63 . 0.960 no
C7 . N3 . 1.308(10) yes
C7 . O3 . 1.232(9) yes
C7 . H71 . 0.933 no
C8 . N3 . 1.435(11) yes
C8 . H81 . 0.962 no
C8 . H82 . 0.962 no
C8 . H83 . 0.964 no
C9 . N3 . 1.453(10) yes
C9 . H91 . 0.962 no
C9 . H92 . 0.962 no
C9 . H93 . 0.955 no
C10 . N4 . 1.307(9) yes
C10 . O4 . 1.243(9) yes
C10 . H101 . 0.933 no
C11 . N4 . 1.458(9) yes
C11 . H111 . 0.962 no
C11 . H112 . 0.963 no
C11 . H113 . 0.960 no
C12 . N4 . 1.451(9) yes
C12 . H121 . 0.962 no
C12 . H122 . 0.958 no
C12 . H123 . 0.956 no
C13 . N5 . 1.310(10) yes
C13 . O5 . 1.233(9) yes
C13 . H131 . 0.929 no
C14 . N5 . 1.467(11) yes
C14 . H141 . 0.958 no
C14 . H142 . 0.956 no
C14 . H143 . 0.958 no
C15 . N5 . 1.468(12) yes
C15 . H151 . 0.961 no
C15 . H152 . 0.960 no
C15 . H153 . 0.962 no
C16 . N6 . 1.303(9) yes
C16 . O6 . 1.239(9) yes
C16 . H161 . 0.926 no
C17 . N6 . 1.457(9) yes
C17 . H171 . 0.961 no
C17 . H172 . 0.962 no
C17 . H173 . 0.964 no
C18 . N6 . 1.451(10) yes
C18 . H181 . 0.959 no
C18 . H182 . 0.961 no
C18 . H183 . 0.960 no
C19 . N7 . 1.324(10) yes
C19 . O7 . 1.235(9) yes
C19 . H191 . 0.929 no
C20 . N7 . 1.451(9) yes
C20 . H201 . 0.964 no
C20 . H202 . 0.964 no
C20 . H203 . 0.961 no
C21 . N7 . 1.447(10) yes
C21 . H211 . 0.961 no
C21 . H212 . 0.956 no
C21 . H213 . 0.963 no
C22 . N8 . 1.315(9) yes
C22 . O8 . 1.249(9) yes
C22 . H221 . 0.931 no
C23 . N8 . 1.447(11) yes
C23 . H231 . 0.961 no
C23 . H232 . 0.967 no
C23 . H233 . 0.963 no
C24 . N8 . 1.459(10) yes
C24 . H241 . 0.960 no
C24 . H242 . 0.959 no
C24 . H243 . 0.959 no
O1 . Y1 . 2.317(5) yes
O2 . Y1 . 2.366(5) yes
O3 . Y1 . 2.347(5) yes
O4 . Y1 . 2.362(5) yes
O5 . Y1 . 2.358(5) yes
O6 . Y1 . 2.333(5) yes
O7 . Y1 . 2.372(5) yes
O8 . Y1 . 2.328(5) yes
Ag1 . Ag2 . 2.8671(10) yes
Ag1 . I1 . 2.7320(8) yes
Ag1 . I2 . 3.1065(9) yes
Ag1 . I5 . 2.9690(9) yes
Ag1 . I6 . 2.8628(9) yes
Ag2 . Ag3 . 2.8513(12) yes
Ag2 . I2 . 2.7202(10) yes
Ag2 . I3 . 2.7229(9) yes
Ag2 . I5 . 2.9048(12) yes
Ag3 . I3 . 2.9234(10) yes
Ag3 . I4 . 2.7144(10) yes
Ag3 . I5 . 3.3166(13) yes
Ag3 . I6 . 2.8003(10) yes
